data_4035163
loop_
_publ_author_name
'Liang, Dong-Dong'
'Wang, Mei-Xiang'

_publ_section_title
;
 Synthesis and Structure of Functionalized Homo
 Heteracalix[2]arene[2]triazines: Effect of All Heteroatom Bridges on
 Macrocyclic Conformation.
;
_journal_issue 6
_journal_name_full 'The Journal of organic chemistry'
_journal_page_first 3316
_journal_page_last 3324
_journal_paper_doi 10.1021/acs.joc.8b00284
_journal_volume 83
_journal_year 2018
_chemical_formula_moiety 'C26 H29 N11 O6, C4 H8 O0.5, 0.5(O)'
_chemical_formula_sum 'C30 H37 N11 O7'
_chemical_formula_weight 663.70
_space_group_crystal_system monoclinic
_space_group_IT_number 14
_space_group_name_Hall '-P 2yn'
_space_group_name_H-M_alt 'P 1 21/n 1'
_atom_sites_solution_hydrogens mixed
_atom_sites_solution_primary dual
_audit_creation_date 2017-05-17
_audit_creation_method
;
Olex2 1.2
(compiled 2017.03.28 svn.r3405 for OlexSys, GUI svn.r5337)
;
_cell_angle_alpha 90
_cell_angle_beta 94.690(4)
_cell_angle_gamma 90
_cell_formula_units_Z 4
_cell_length_a 14.1376(5)
_cell_length_b 12.3877(5)
_cell_length_c 18.7603(7)
_cell_measurement_reflns_used 4203
_cell_measurement_temperature 293(2)
_cell_measurement_theta_max 75.5820
_cell_measurement_theta_min 4.0220
_cell_volume 3274.5(2)
_computing_cell_refinement 'CrysAlisPro 1.171.38.43f (Rigaku OD, 2015)'
_computing_data_collection 'CrysAlisPro 1.171.38.43f (Rigaku OD, 2015)'
_computing_data_reduction 'CrysAlisPro 1.171.38.43f (Rigaku OD, 2015)'
_computing_molecular_graphics 'Olex2 (Dolomanov et al., 2009)'
_computing_publication_material 'Olex2 (Dolomanov et al., 2009)'
_computing_structure_refinement 'ShelXL (Sheldrick, 2015)'
_computing_structure_solution 'ShelXT (Sheldrick, 2015)'
_diffrn_ambient_temperature 293(2)
_diffrn_detector 'CCD plate'
_diffrn_detector_area_resol_mean 5.2137
_diffrn_detector_type AtlasS2
_diffrn_measured_fraction_theta_full 1.000
_diffrn_measured_fraction_theta_max 0.968
_diffrn_measurement_details
;
List of Runs (angles in degrees, time in seconds):

  # Type    Start    End  Width  t~exp~   \w     \q     \k     \f   Frames
--------------------------------------------------------------------------
  1  \w     51.00  81.00   1.00    1.00    --   40.81 -99.00  30.00   30
  2  \w     72.00 137.00   1.00   10.00    --  111.58 -45.00  60.00   65
  3  \w    121.00 159.00   1.00   10.00    --  111.58  30.00  90.00   38
  4  \w    138.00 173.00   1.00   10.00    --  111.58  45.00   0.00   35
  5  \w    139.00 169.00   1.00   10.00    --  111.58 125.00 120.00   30
  6  \w     91.00 130.00   1.00   10.00    --  111.58  45.00   0.00   39
  7  \w     86.00 112.00   1.00   10.00    --  111.58  30.00  90.00   26
  8  \w     41.00 100.00   1.00   10.00    --  111.58 -45.00  30.00   59
  9  \w      8.00  58.00   1.00    1.00    --   40.81 -99.00-150.00   50
 10  \w     35.00 138.00   1.00   10.00    --  111.58 -30.00-180.00  103
 11  \w    111.00 159.00   1.00   10.00    --  111.58  77.00-150.00   48
 12  \w    -90.00  -9.00   1.00    1.00    --  -40.81 125.00-120.00   81
 13  \w   -113.00 -14.00   1.00    1.00    --  -40.81 -57.00   0.00   99
;
_diffrn_measurement_device 'four-circle diffractometer'
_diffrn_measurement_device_type 'SuperNova, Dual, Cu at zero, AtlasS2'
_diffrn_measurement_method '\w scans'
_diffrn_orient_matrix_type 'CrysAlisPro convention (1999,Acta A55,543-557)'
_diffrn_orient_matrix_UB_11 -0.1087908000
_diffrn_orient_matrix_UB_12 -0.0084446000
_diffrn_orient_matrix_UB_13 -0.0128298000
_diffrn_orient_matrix_UB_21 0.0109888000
_diffrn_orient_matrix_UB_22 -0.0740683000
_diffrn_orient_matrix_UB_23 -0.0647760000
_diffrn_orient_matrix_UB_31 0.0010787000
_diffrn_orient_matrix_UB_32 -0.0995557000
_diffrn_orient_matrix_UB_33 0.0492466000
_diffrn_radiation_monochromator mirror
_diffrn_radiation_probe x-ray
_diffrn_radiation_type CuK\a
_diffrn_radiation_wavelength 1.54184
_diffrn_reflns_av_R_equivalents 0.0412
_diffrn_reflns_av_unetI/netI 0.0540
_diffrn_reflns_Laue_measured_fraction_full 1.000
_diffrn_reflns_Laue_measured_fraction_max 0.968
_diffrn_reflns_limit_h_max 17
_diffrn_reflns_limit_h_min -16
_diffrn_reflns_limit_k_max 13
_diffrn_reflns_limit_k_min -15
_diffrn_reflns_limit_l_max 23
_diffrn_reflns_limit_l_min -20
_diffrn_reflns_number 13214
_diffrn_reflns_point_group_measured_fraction_full 1.000
_diffrn_reflns_point_group_measured_fraction_max 0.968
_diffrn_reflns_theta_full 67.684
_diffrn_reflns_theta_max 76.922
_diffrn_reflns_theta_min 3.771
_diffrn_source 'micro-focus sealed X-ray tube'
_diffrn_source_type 'SuperNova (Cu) X-ray Source'
_exptl_absorpt_coefficient_mu 0.825
_exptl_absorpt_correction_T_max 1.00000
_exptl_absorpt_correction_T_min 0.59415
_exptl_absorpt_correction_type multi-scan
_exptl_absorpt_process_details
;
CrysAlisPro 1.171.38.43f (Rigaku Oxford Diffraction, 2015)
Empirical absorption correction using spherical harmonics,
 implemented in SCALE3 ABSPACK scaling algorithm.
;
_exptl_crystal_colour colourless
_exptl_crystal_density_diffrn 1.346
_exptl_crystal_description rod
_exptl_crystal_F_000 1400
_exptl_crystal_size_max 0.2
_exptl_crystal_size_mid 0.03
_exptl_crystal_size_min 0.03
_refine_diff_density_max 0.816
_refine_diff_density_min -0.602
_refine_diff_density_rms 0.055
_refine_ls_extinction_method none
_refine_ls_goodness_of_fit_ref 1.042
_refine_ls_hydrogen_treatment constr
_refine_ls_matrix_type full
_refine_ls_number_parameters 444
_refine_ls_number_reflns 6695
_refine_ls_number_restraints 0
_refine_ls_restrained_S_all 1.042
_refine_ls_R_factor_all 0.0847
_refine_ls_R_factor_gt 0.0655
_refine_ls_shift/su_max 0.000
_refine_ls_shift/su_mean 0.000
_refine_ls_structure_factor_coef Fsqd
_refine_ls_weighting_details
;
 w=1/[\s^2^(Fo^2^)+(0.0880P)^2^+1.7020P]
 where P=(Fo^2^+2Fc^2^)/3
;
_refine_ls_weighting_scheme calc
_refine_ls_wR_factor_gt 0.1748
_refine_ls_wR_factor_ref 0.1948
_reflns_Friedel_coverage 0.000
_reflns_number_gt 5040
_reflns_number_total 6695
_reflns_threshold_expression 'I > 2\s(I)'
_cod_data_source_file jo8b00284_si_007.cif
_cod_data_source_block exp_1193
_cod_database_code 4035163
_shelxl_version_number 2013-2
_shelx_space_group_comment
;
The symmetry employed for this shelxl refinement is uniquely defined
by the following loop, which should always be used as a source of
symmetry information in preference to the above space-group names.
They are only intended as comments.
;
_reflns_odcompleteness_completeness 99.97
_reflns_odcompleteness_iscentric 1
_reflns_odcompleteness_theta 64.99
_olex2_refinement_description
;
1. Fixed Uiso
 At 1.2 times of:
  All C(H) groups, All C(H,H) groups, All N(H) groups
 At 1.5 times of:
  All C(H,H,H) groups
2. Others
 Fixed Sof: O7(0.5) O8(0.5)
3.a Riding coordinates:
 N6(H6)
3.b Secondary CH2 refined with riding coordinates:
 C4(H4A,H4B), C5(H5A,H5B), C6(H6A,H6B), C17(H17A,H17B), C18(H18A,H18B),
 C19(H19A,H19B), C27(H27A,H27B), C28(H28A,H28B), C29(H29A,H29B), C30(H30A,H30B)
3.c Aromatic/amide H refined with riding coordinates:
 N4(H4), N5(H5), N7(H7), C9(H9), C11(H11), C12(H12), C13(H13), C24(H24),
 C25(H25), C26(H26)
3.d Idealised Me refined as rotating group:
 C7(H7A,H7B,H7C), C20(H20A,H20B,H20C)
;
_olex2_submission_special_instructions 'No special instructions were received'
_oxdiff_exptl_absorpt_empirical_details
;
Empirical correction (ABSPACK) includes:
- Absorption correction using spherical harmonics
- Frame scaling
;
_oxdiff_exptl_absorpt_empirical_full_max 1.882
_oxdiff_exptl_absorpt_empirical_full_min 0.514

loop_
_space_group_symop_operation_xyz
'x, y, z'
'-x+1/2, y+1/2, -z+1/2'
'-x, -y, -z'
'x-1/2, -y-1/2, z-1/2'

loop_
_atom_site_label
_atom_site_type_symbol
_atom_site_fract_x
_atom_site_fract_y
_atom_site_fract_z
_atom_site_U_iso_or_equiv
_atom_site_adp_type
_atom_site_occupancy
_atom_site_site_symmetry_order
_atom_site_calc_flag
_atom_site_refinement_flags_posn
_atom_site_refinement_flags_occupancy
_atom_site_disorder_assembly
_atom_site_disorder_group
O1 O 0.84321(14) 0.24294(16) 0.68024(10) 0.0451(4) Uani 1 1 d . . . .
O2 O 1.07839(13) 0.11533(17) 0.82995(11) 0.0481(5) Uani 1 1 d . . . .
O3 O 0.21715(15) 0.21507(19) 0.57525(12) 0.0571(5) Uani 1 1 d . . . .
O4 O 0.52715(13) 0.29191(15) 0.57560(9) 0.0419(4) Uani 1 1 d . . . .
O5 O 0.64788(19) 0.11539(19) 0.56914(13) 0.0642(6) Uani 1 1 d . . . .
O6 O 0.69248(19) 0.09843(17) 0.68129(13) 0.0631(6) Uani 1 1 d . . . .
N1 N 0.84009(14) 0.28680(16) 0.79872(11) 0.0365(4) Uani 1 1 d . . . .
N2 N 0.95974(15) 0.17459(18) 0.75487(12) 0.0424(5) Uani 1 1 d . . . .
N3 N 0.96079(14) 0.20919(17) 0.88017(12) 0.0386(4) Uani 1 1 d . . . .
N4 N 0.84203(15) 0.31233(18) 0.92065(11) 0.0401(5) Uani 1 1 d . . . .
H4 H 0.8666 0.2993 0.9632 0.048 Uiso 1 1 calc R . . .
N5 N 0.76223(15) 0.37835(17) 0.91123(12) 0.0408(5) Uani 1 1 d . . . .
H5 H 0.7657 0.4461 0.9212 0.049 Uiso 1 1 calc R . . .
N6 N 0.44640(16) 0.4314(2) 0.80525(12) 0.0434(5) Uani 1 1 d . . . .
H6 H 0.4697 0.4833 0.7818 0.052 Uiso 1 1 d R . . .
N7 N 0.36610(16) 0.3876(2) 0.76792(12) 0.0499(6) Uani 1 1 d . . . .
H7 H 0.3128 0.3898 0.7870 0.060 Uiso 1 1 calc R . . .
N8 N 0.45237(15) 0.34207(18) 0.67398(11) 0.0383(4) Uani 1 1 d . . . .
N9 N 0.28700(16) 0.2999(2) 0.67449(13) 0.0482(5) Uani 1 1 d . . . .
N10 N 0.37076(16) 0.25744(19) 0.57280(12) 0.0425(5) Uani 1 1 d . . . .
N11 N 0.67364(16) 0.15282(18) 0.62754(13) 0.0450(5) Uani 1 1 d . . . .
C1 C 0.88236(17) 0.23548(19) 0.74872(13) 0.0371(5) Uani 1 1 d . . . .
C2 C 0.99629(17) 0.1693(2) 0.82279(15) 0.0396(5) Uani 1 1 d . . . .
C3 C 0.88137(17) 0.26872(19) 0.86485(13) 0.0360(5) Uani 1 1 d . . . .
C4 C 1.12585(19) 0.1064(3) 0.90131(16) 0.0512(7) Uani 1 1 d . . . .
H4A H 1.0962 0.0505 0.9281 0.061 Uiso 1 1 calc R . . .
H4B H 1.1217 0.1742 0.9267 0.061 Uiso 1 1 calc R . . .
C5 C 1.22786(19) 0.0784(3) 0.89347(17) 0.0505(6) Uani 1 1 d . . . .
H5A H 1.2604 0.1408 0.8760 0.061 Uiso 1 1 calc R . . .
H5B H 1.2312 0.0207 0.8588 0.061 Uiso 1 1 calc R . . .
C6 C 1.2766(2) 0.0431(3) 0.96482(19) 0.0605(8) Uani 1 1 d . . . .
H6A H 1.2731 0.1012 0.9992 0.073 Uiso 1 1 calc R . . .
H6B H 1.2433 -0.0187 0.9824 0.073 Uiso 1 1 calc R . . .
C7 C 1.3795(2) 0.0135(4) 0.9591(2) 0.0790(12) Uani 1 1 d . . . .
H7A H 1.3834 -0.0414 0.9234 0.118 Uiso 1 1 calc GR . . .
H7B H 1.4063 -0.0130 1.0044 0.118 Uiso 1 1 calc GR . . .
H7C H 1.4139 0.0762 0.9458 0.118 Uiso 1 1 calc GR . . .
C8 C 0.67606(17) 0.3313(2) 0.88494(12) 0.0353(5) Uani 1 1 d . . . .
C9 C 0.60608(18) 0.39862(19) 0.85363(13) 0.0371(5) Uani 1 1 d . . . .
H9 H 0.6187 0.4716 0.8478 0.045 Uiso 1 1 calc R . . .
C10 C 0.51730(17) 0.3576(2) 0.83100(12) 0.0377(5) Uani 1 1 d . . . .
C11 C 0.49918(18) 0.2475(2) 0.83780(14) 0.0429(5) Uani 1 1 d . . . .
H11 H 0.4402 0.2191 0.8223 0.052 Uiso 1 1 calc R . . .
C12 C 0.5704(2) 0.1811(2) 0.86801(15) 0.0440(6) Uani 1 1 d . . . .
H12 H 0.5591 0.1074 0.8717 0.053 Uiso 1 1 calc R . . .
C13 C 0.65818(19) 0.2221(2) 0.89292(14) 0.0406(5) Uani 1 1 d . . . .
H13 H 0.7045 0.1769 0.9147 0.049 Uiso 1 1 calc R . . .
C14 C 0.36911(18) 0.3425(2) 0.70393(14) 0.0422(5) Uani 1 1 d . . . .
C15 C 0.29326(19) 0.2598(2) 0.61011(15) 0.0447(6) Uani 1 1 d . . . .
C16 C 0.44656(18) 0.2987(2) 0.61004(13) 0.0375(5) Uani 1 1 d . . . .
C17 C 0.1355(2) 0.1959(4) 0.6166(3) 0.0791(12) Uani 1 1 d . . . .
H17A H 0.1152 0.2634 0.6367 0.095 Uiso 1 1 calc R . . .
H17B H 0.1531 0.1468 0.6557 0.095 Uiso 1 1 calc R . . .
C18 C 0.0549(3) 0.1480(4) 0.5687(3) 0.0949(16) Uani 1 1 d . . . .
H18A H 0.0817 0.1106 0.5296 0.114 Uiso 1 1 calc R . . .
H18B H 0.0230 0.0945 0.5959 0.114 Uiso 1 1 calc R . . .
C19 C -0.0125(3) 0.2208(4) 0.5399(3) 0.0926(15) Uani 1 1 d . . . .
H19A H 0.0159 0.2661 0.5053 0.111 Uiso 1 1 calc R . . .
H19B H -0.0321 0.2671 0.5777 0.111 Uiso 1 1 calc R . . .
C20 C -0.1021(3) 0.1632(5) 0.5025(2) 0.0869(14) Uani 1 1 d . . . .
H20A H -0.1421 0.2157 0.4773 0.130 Uiso 1 1 calc GR . . .
H20B H -0.1368 0.1284 0.5379 0.130 Uiso 1 1 calc GR . . .
H20C H -0.0824 0.1103 0.4694 0.130 Uiso 1 1 calc GR . . .
C21 C 0.60910(17) 0.3370(2) 0.60955(12) 0.0357(5) Uani 1 1 d . . . .
C22 C 0.68326(18) 0.26986(19) 0.63414(12) 0.0351(5) Uani 1 1 d . . . .
C23 C 0.76758(18) 0.3128(2) 0.66536(13) 0.0380(5) Uani 1 1 d . . . .
C24 C 0.77658(19) 0.4228(2) 0.67398(14) 0.0419(5) Uani 1 1 d . . . .
H24 H 0.8326 0.4523 0.6951 0.050 Uiso 1 1 calc R . . .
C25 C 0.7015(2) 0.4891(2) 0.65092(14) 0.0441(6) Uani 1 1 d . . . .
H25 H 0.7068 0.5632 0.6580 0.053 Uiso 1 1 calc R . . .
C26 C 0.61864(19) 0.4471(2) 0.61756(14) 0.0411(5) Uani 1 1 d . . . .
H26 H 0.5697 0.4929 0.6007 0.049 Uiso 1 1 calc R . . .
O7 O 0.1878(4) 0.3968(6) 0.8331(3) 0.0725(16) Uani 0.5 1 d . P A 1
C27 C 0.1157(3) 0.4497(7) 0.7849(2) 0.114(2) Uani 1 1 d . . A 1
H27A H 0.1455 0.5037 0.7566 0.137 Uiso 1 1 calc R . A 1
H27B H 0.0853 0.3969 0.7524 0.137 Uiso 1 1 calc R . A 1
C28 C 0.0463(3) 0.4998(4) 0.8252(3) 0.0849(12) Uani 1 1 d . . A 1
H28A H -0.0163 0.4706 0.8117 0.102 Uiso 1 1 calc R . A 1
H28B H 0.0449 0.5771 0.8170 0.102 Uiso 1 1 calc R . A 1
C29 C 0.0755(2) 0.4757(3) 0.9025(2) 0.0637(8) Uani 1 1 d . . A 1
H29A H 0.0684 0.5387 0.9322 0.076 Uiso 1 1 calc R . A 1
H29B H 0.0384 0.4168 0.9199 0.076 Uiso 1 1 calc R . A 1
C30 C 0.1771(3) 0.4448(4) 0.90142(19) 0.0660(9) Uani 1 1 d . . A 1
H30A H 0.2174 0.5080 0.9081 0.079 Uiso 1 1 calc R . A 1
H30B H 0.1947 0.3938 0.9394 0.079 Uiso 1 1 calc R . A 1
O8 O 0.2020(4) 0.4669(7) 0.8302(4) 0.0769(17) Uani 0.5 1 d . P B 2

loop_
_atom_site_aniso_label
_atom_site_aniso_U_11
_atom_site_aniso_U_22
_atom_site_aniso_U_33
_atom_site_aniso_U_23
_atom_site_aniso_U_13
_atom_site_aniso_U_12
O1 0.0478(10) 0.0477(10) 0.0381(9) -0.0045(7) -0.0063(7) 0.0085(8)
O2 0.0369(9) 0.0547(11) 0.0511(11) -0.0057(8) -0.0063(8) 0.0091(8)
O3 0.0476(11) 0.0619(13) 0.0585(12) 0.0028(10) -0.0163(9) -0.0069(9)
O4 0.0427(9) 0.0505(10) 0.0317(8) -0.0069(7) -0.0012(7) 0.0001(8)
O5 0.0762(15) 0.0518(12) 0.0622(14) -0.0232(10) -0.0094(11) 0.0024(10)
O6 0.0840(16) 0.0395(10) 0.0646(14) 0.0127(9) -0.0012(12) 0.0018(10)
N1 0.0355(10) 0.0346(10) 0.0384(10) 0.0013(8) -0.0027(8) -0.0016(8)
N2 0.0389(10) 0.0429(11) 0.0446(12) -0.0052(9) -0.0022(9) 0.0022(9)
N3 0.0355(10) 0.0360(10) 0.0428(11) -0.0012(8) -0.0050(8) -0.0008(8)
N4 0.0398(10) 0.0421(11) 0.0373(10) 0.0020(8) -0.0040(8) 0.0045(9)
N5 0.0399(11) 0.0352(10) 0.0459(11) -0.0041(8) -0.0040(9) 0.0038(8)
N6 0.0393(11) 0.0533(13) 0.0375(11) -0.0050(9) 0.0019(8) 0.0082(9)
N7 0.0360(11) 0.0744(16) 0.0392(11) -0.0066(11) 0.0016(9) 0.0085(10)
N8 0.0364(10) 0.0446(11) 0.0331(10) -0.0006(8) -0.0010(8) 0.0023(8)
N9 0.0356(11) 0.0611(14) 0.0468(12) 0.0023(10) -0.0034(9) 0.0011(10)
N10 0.0433(11) 0.0456(11) 0.0371(11) 0.0015(9) -0.0068(9) -0.0021(9)
N11 0.0466(12) 0.0375(11) 0.0507(13) -0.0046(9) 0.0023(10) -0.0005(9)
C1 0.0363(11) 0.0338(11) 0.0402(12) -0.0008(9) -0.0037(9) -0.0046(9)
C2 0.0333(11) 0.0331(11) 0.0514(14) -0.0010(10) -0.0032(10) -0.0012(9)
C3 0.0352(11) 0.0310(11) 0.0409(12) 0.0017(9) -0.0018(9) -0.0045(9)
C4 0.0387(13) 0.0609(17) 0.0520(16) -0.0026(13) -0.0082(11) 0.0051(12)
C5 0.0379(13) 0.0561(16) 0.0560(16) 0.0052(13) -0.0043(11) 0.0019(11)
C6 0.0410(14) 0.077(2) 0.0628(19) 0.0181(16) -0.0015(13) 0.0027(14)
C7 0.0432(17) 0.103(3) 0.089(3) 0.031(2) -0.0033(17) 0.0100(18)
C8 0.0373(11) 0.0366(12) 0.0321(11) -0.0034(9) 0.0041(9) 0.0026(9)
C9 0.0429(12) 0.0338(11) 0.0346(11) -0.0012(9) 0.0027(9) 0.0033(9)
C10 0.0375(12) 0.0464(13) 0.0298(11) -0.0056(9) 0.0060(9) 0.0052(10)
C11 0.0379(12) 0.0493(14) 0.0420(13) -0.0025(11) 0.0060(10) -0.0051(10)
C12 0.0493(14) 0.0374(12) 0.0464(14) 0.0002(10) 0.0104(11) -0.0047(10)
C13 0.0437(13) 0.0367(12) 0.0417(13) 0.0022(10) 0.0061(10) 0.0046(10)
C14 0.0371(12) 0.0503(14) 0.0386(12) 0.0035(11) -0.0006(10) 0.0056(10)
C15 0.0398(13) 0.0459(14) 0.0461(14) 0.0065(11) -0.0093(11) -0.0007(10)
C16 0.0410(12) 0.0368(12) 0.0337(11) 0.0037(9) -0.0029(9) 0.0029(9)
C17 0.0369(15) 0.088(3) 0.111(3) -0.009(2) -0.0043(18) -0.0112(16)
C18 0.050(2) 0.076(3) 0.153(5) -0.027(3) -0.025(2) 0.0002(18)
C19 0.075(3) 0.095(3) 0.103(3) -0.024(3) -0.025(2) 0.012(2)
C20 0.054(2) 0.121(4) 0.082(3) -0.028(3) -0.0159(18) 0.007(2)
C21 0.0402(12) 0.0405(12) 0.0263(10) -0.0006(9) 0.0026(8) -0.0012(9)
C22 0.0433(12) 0.0339(11) 0.0279(10) -0.0016(8) 0.0022(9) -0.0010(9)
C23 0.0418(12) 0.0393(12) 0.0323(11) 0.0014(9) -0.0010(9) 0.0011(10)
C24 0.0448(13) 0.0392(12) 0.0410(13) 0.0007(10) -0.0011(10) -0.0068(10)
C25 0.0549(15) 0.0329(12) 0.0443(13) 0.0027(10) 0.0017(11) -0.0027(10)
C26 0.0460(13) 0.0388(12) 0.0383(12) 0.0042(10) 0.0028(10) 0.0039(10)
O7 0.053(3) 0.107(5) 0.059(3) -0.001(4) 0.015(2) 0.018(3)
C27 0.064(2) 0.215(7) 0.063(2) -0.008(3) 0.0000(19) 0.032(3)
C28 0.064(2) 0.093(3) 0.097(3) -0.002(2) -0.001(2) 0.011(2)
C29 0.0585(18) 0.0577(18) 0.077(2) -0.0156(16) 0.0174(16) -0.0071(15)
C30 0.0580(19) 0.082(2) 0.0584(19) 0.0002(17) 0.0079(15) 0.0030(17)
O8 0.045(3) 0.122(6) 0.065(3) 0.002(4) 0.010(2) 0.015(4)

loop_
_atom_type_symbol
_atom_type_description
_atom_type_scat_dispersion_real
_atom_type_scat_dispersion_imag
_atom_type_scat_source
C C 0.0181 0.0091 'International Tables Vol C Tables 4.2.6.8 and 6.1.1.4'
H H 0.0000 0.0000 'International Tables Vol C Tables 4.2.6.8 and 6.1.1.4'
N N 0.0311 0.0180 'International Tables Vol C Tables 4.2.6.8 and 6.1.1.4'
O O 0.0492 0.0322 'International Tables Vol C Tables 4.2.6.8 and 6.1.1.4'

loop_
_geom_angle_atom_site_label_1
_geom_angle_atom_site_label_2
_geom_angle_atom_site_label_3
_geom_angle
C1 O1 C23 118.7(2)
C2 O2 C4 117.6(2)
C15 O3 C17 116.6(3)
C16 O4 C21 117.18(19)
C1 N1 C3 112.9(2)
C1 N2 C2 111.2(2)
C2 N3 C3 113.2(2)
N5 N4 H4 119.3
C3 N4 H4 119.3
C3 N4 N5 121.4(2)
N4 N5 H5 120.9
N4 N5 C8 118.2(2)
C8 N5 H5 120.9
N7 N6 H6 111.4
N7 N6 C10 116.5(2)
C10 N6 H6 111.6
N6 N7 H7 118.9
C14 N7 N6 122.2(2)
C14 N7 H7 118.9
C16 N8 C14 113.1(2)
C15 N9 C14 113.7(2)
C16 N10 C15 111.9(2)
O5 N11 O6 124.1(3)
O5 N11 C22 118.2(2)
O6 N11 C22 117.7(2)
N1 C1 O1 117.8(2)
N1 C1 N2 129.2(2)
N2 C1 O1 113.0(2)
N2 C2 O2 112.6(2)
N3 C2 O2 119.3(2)
N3 C2 N2 128.0(2)
N1 C3 N3 125.1(2)
N4 C3 N1 118.5(2)
N4 C3 N3 116.4(2)
O2 C4 H4A 110.2
O2 C4 H4B 110.2
O2 C4 C5 107.6(2)
H4A C4 H4B 108.5
C5 C4 H4A 110.2
C5 C4 H4B 110.2
C4 C5 H5A 109.5
C4 C5 H5B 109.5
C4 C5 C6 110.5(3)
H5A C5 H5B 108.1
C6 C5 H5A 109.5
C6 C5 H5B 109.5
C5 C6 H6A 109.2
C5 C6 H6B 109.2
H6A C6 H6B 107.9
C7 C6 C5 112.1(3)
C7 C6 H6A 109.2
C7 C6 H6B 109.2
C6 C7 H7A 109.5
C6 C7 H7B 109.5
C6 C7 H7C 109.5
H7A C7 H7B 109.5
H7A C7 H7C 109.5
H7B C7 H7C 109.5
C9 C8 N5 117.9(2)
C9 C8 C13 120.1(2)
C13 C8 N5 121.9(2)
C8 C9 H9 119.8
C8 C9 C10 120.4(2)
C10 C9 H9 119.8
C9 C10 N6 117.8(2)
C9 C10 C11 119.8(2)
C11 C10 N6 122.2(2)
C10 C11 H11 120.5
C12 C11 C10 119.0(2)
C12 C11 H11 120.5
C11 C12 H12 119.3
C11 C12 C13 121.4(2)
C13 C12 H12 119.3
C8 C13 H13 120.4
C12 C13 C8 119.1(2)
C12 C13 H13 120.4
N7 C14 N8 118.2(2)
N7 C14 N9 116.3(2)
N8 C14 N9 125.4(2)
O3 C15 N10 113.2(3)
N9 C15 O3 119.7(3)
N9 C15 N10 127.1(2)
N8 C16 O4 117.9(2)
N8 C16 N10 128.7(2)
N10 C16 O4 113.4(2)
O3 C17 H17A 109.7
O3 C17 H17B 109.7
O3 C17 C18 109.7(4)
H17A C17 H17B 108.2
C18 C17 H17A 109.7
C18 C17 H17B 109.7
C17 C18 H18A 108.3
C17 C18 H18B 108.3
H18A C18 H18B 107.4
C19 C18 C17 115.8(4)
C19 C18 H18A 108.3
C19 C18 H18B 108.3
C18 C19 H19A 109.1
C18 C19 H19B 109.1
C18 C19 C20 112.4(4)
H19A C19 H19B 107.8
C20 C19 H19A 109.1
C20 C19 H19B 109.1
C19 C20 H20A 109.5
C19 C20 H20B 109.5
C19 C20 H20C 109.5
H20A C20 H20B 109.5
H20A C20 H20C 109.5
H20B C20 H20C 109.5
C22 C21 O4 119.3(2)
C26 C21 O4 121.1(2)
C26 C21 C22 119.5(2)
C21 C22 N11 120.3(2)
C21 C22 C23 120.6(2)
C23 C22 N11 119.1(2)
O1 C23 C22 117.8(2)
C24 C23 O1 122.1(2)
C24 C23 C22 119.7(2)
C23 C24 H24 120.3
C23 C24 C25 119.3(2)
C25 C24 H24 120.3
C24 C25 H25 119.4
C24 C25 C26 121.2(2)
C26 C25 H25 119.4
C21 C26 C25 119.5(2)
C21 C26 H26 120.2
C25 C26 H26 120.2
C30 O7 C27 104.4(5)
O7 C27 H27A 109.7
O7 C27 H27B 109.7
H27A C27 H27B 108.2
C28 C27 O7 110.0(4)
C28 C27 H27A 109.7
C28 C27 H27B 109.7
C27 C28 H28A 110.5
C27 C28 H28B 110.5
C27 C28 C29 106.1(4)
H28A C28 H28B 108.7
C29 C28 H28A 110.5
C29 C28 H28B 110.5
C28 C29 H29A 111.1
C28 C29 H29B 111.1
H29A C29 H29B 109.1
C30 C29 C28 103.1(3)
C30 C29 H29A 111.1
C30 C29 H29B 111.1
O7 C30 C29 106.9(4)
O7 C30 H30A 110.3
O7 C30 H30B 110.3
C29 C30 H30A 110.3
C29 C30 H30B 110.3
H30A C30 H30B 108.6

loop_
_geom_bond_atom_site_label_1
_geom_bond_atom_site_label_2
_geom_bond_distance
O1 C1 1.360(3)
O1 C23 1.386(3)
O2 C2 1.337(3)
O2 C4 1.452(3)
O3 C15 1.333(3)
O3 C17 1.462(5)
O4 C16 1.358(3)
O4 C21 1.392(3)
O5 N11 1.218(3)
O6 N11 1.224(3)
N1 C1 1.316(3)
N1 C3 1.346(3)
N2 C1 1.326(3)
N2 C2 1.337(3)
N3 C2 1.320(4)
N3 C3 1.354(3)
N4 H4 0.8600
N4 N5 1.393(3)
N4 C3 1.339(3)
N5 H5 0.8600
N5 C8 1.403(3)
N6 H6 0.8600
N6 N7 1.394(3)
N6 C10 1.412(3)
N7 H7 0.8600
N7 C14 1.328(4)
N8 C14 1.345(4)
N8 C16 1.311(3)
N9 C14 1.351(3)
N9 C15 1.316(4)
N10 C15 1.348(4)
N10 C16 1.332(3)
N11 C22 1.460(3)
C4 H4A 0.9700
C4 H4B 0.9700
C4 C5 1.502(4)
C5 H5A 0.9700
C5 H5B 0.9700
C5 C6 1.519(4)
C6 H6A 0.9700
C6 H6B 0.9700
C6 C7 1.512(4)
C7 H7A 0.9600
C7 H7B 0.9600
C7 H7C 0.9600
C8 C9 1.387(3)
C8 C13 1.387(4)
C9 H9 0.9300
C9 C10 1.388(4)
C10 C11 1.396(4)
C11 H11 0.9300
C11 C12 1.385(4)
C12 H12 0.9300
C12 C13 1.386(4)
C13 H13 0.9300
C17 H17A 0.9700
C17 H17B 0.9700
C17 C18 1.514(5)
C18 H18A 0.9700
C18 H18B 0.9700
C18 C19 1.389(6)
C19 H19A 0.9700
C19 H19B 0.9700
C19 C20 1.569(5)
C20 H20A 0.9600
C20 H20B 0.9600
C20 H20C 0.9600
C21 C22 1.387(3)
C21 C26 1.378(4)
C22 C23 1.390(3)
C23 C24 1.378(4)
C24 H24 0.9300
C24 C25 1.383(4)
C25 H25 0.9300
C25 C26 1.384(4)
C26 H26 0.9300
O7 C27 1.461(8)
O7 C30 1.432(7)
C27 H27A 0.9700
C27 H27B 0.9700
C27 C28 1.430(7)
C28 H28A 0.9700
C28 H28B 0.9700
C28 C29 1.505(6)
C29 H29A 0.9700
C29 H29B 0.9700
C29 C30 1.488(5)
C30 H30A 0.9700
C30 H30B 0.9700
